data_4024022
loop_
_publ_author_name
'Biao Lu'
'Bao Wang'
'Yihua Zhang'
'Dawei Ma'

_publ_section_title
;
 CuI-Catalyzed Domino Process to 2,3-Disubstituted Benzofurans
 from 1-Bromo-2-Iodobenzenes and \b-Keto Esters
;
_journal_name_full 'Journal of Organic Chemistry'
_journal_page_first 5337
_journal_page_last 5341
_journal_paper_doi 10.1021/jo070729r
_journal_volume 72
_journal_year 2007
_chemical_formula_sum 'C13 H14 O3'
_chemical_formula_weight 218.24
_chemical_name_systematic
; 
 ? 
;
_space_group_IT_number 14
_symmetry_cell_setting monoclinic
_symmetry_space_group_name_Hall '-P 2ybc'
_symmetry_space_group_name_H-M 'P 1 21/c 1'
_atom_sites_solution_hydrogens geom
_atom_sites_solution_primary direct
_atom_sites_solution_secondary difmap
_audit_creation_method SHELXL-97
_cell_angle_alpha 90.00
_cell_angle_beta 95.030(3)
_cell_angle_gamma 90.00
_cell_formula_units_Z 4
_cell_length_a 8.0203(12)
_cell_length_b 19.603(3)
_cell_length_c 7.4796(11)
_cell_measurement_reflns_used 956
_cell_measurement_temperature 293(2)
_cell_measurement_theta_max 41.746
_cell_measurement_theta_min 5.099
_cell_volume 1171.4(3)
_computing_cell_refinement 'Bruker SMART'
_computing_data_collection 'Bruker SMART'
_computing_data_reduction 'Bruker SHELXTL'
_computing_molecular_graphics 'Bruker SHELXTL'
_computing_publication_material 'Bruker SHELXTL'
_computing_structure_refinement 'SHELXL-97 (Sheldrick, 1997)'
_computing_structure_solution 'SHELXS-97 (Sheldrick, 1990)'
_diffrn_ambient_temperature 293(2)
_diffrn_measured_fraction_theta_full 0.986
_diffrn_measured_fraction_theta_max 0.986
_diffrn_measurement_device_type 'CCD area detector'
_diffrn_measurement_method 'phi and omega scans'
_diffrn_radiation_monochromator graphite
_diffrn_radiation_source 'fine-focus sealed tube'
_diffrn_radiation_type MoK\a
_diffrn_radiation_wavelength 0.71073
_diffrn_reflns_av_R_equivalents 0.1009
_diffrn_reflns_av_sigmaI/netI 0.0911
_diffrn_reflns_limit_h_max 10
_diffrn_reflns_limit_h_min -10
_diffrn_reflns_limit_k_max 23
_diffrn_reflns_limit_k_min -25
_diffrn_reflns_limit_l_max 5
_diffrn_reflns_limit_l_min -9
_diffrn_reflns_number 6855
_diffrn_reflns_theta_full 27.00
_diffrn_reflns_theta_max 27.00
_diffrn_reflns_theta_min 2.08
_exptl_absorpt_coefficient_mu 0.087
_exptl_absorpt_correction_T_max 1.00000
_exptl_absorpt_correction_T_min 0.81983
_exptl_absorpt_correction_type empirical
_exptl_crystal_colour colorless
_exptl_crystal_density_diffrn 1.237
_exptl_crystal_density_method 'not measured'
_exptl_crystal_description prismatic
_exptl_crystal_F_000 464
_exptl_crystal_size_max 0.398
_exptl_crystal_size_mid 0.266
_exptl_crystal_size_min 0.016
_refine_diff_density_max 0.180
_refine_diff_density_min -0.152
_refine_diff_density_rms 0.042
_refine_ls_extinction_method none
_refine_ls_goodness_of_fit_ref 0.897
_refine_ls_hydrogen_treatment constr
_refine_ls_matrix_type full
_refine_ls_number_parameters 148
_refine_ls_number_reflns 2523
_refine_ls_number_restraints 0
_refine_ls_restrained_S_all 0.897
_refine_ls_R_factor_all 0.1187
_refine_ls_R_factor_gt 0.0590
_refine_ls_shift/su_max 0.002
_refine_ls_shift/su_mean 0.000
_refine_ls_structure_factor_coef Fsqd
_refine_ls_weighting_details 'calc w=1/[\s^2^(Fo^2^)+(0.0501P)^2^+0.0000P] where P=(Fo^2^+2Fc^2^)/3'
_refine_ls_weighting_scheme calc
_refine_ls_wR_factor_gt 0.1287
_refine_ls_wR_factor_ref 0.1477
_reflns_number_gt 1273
_reflns_number_total 2523
_reflns_threshold_expression >2sigma(I)
_cod_data_source_file jo070729rsi20070604_095926.cif
_cod_data_source_block cd26522
_cod_depositor_comments
;
The following automatic conversions were performed:
'_symmetry_cell_setting' value 'Monoclinic' changed to 'monoclinic'
according to '/home/saulius/struct/CIF-dictionaries/cif_core.dic'
dictionary named 'cif_core.dic' version 2.4.1 from 2010-06-29.

Automatic conversion script
Id: cif_fix_enum 1527 2010-12-29 10:47:43Z saulius 
;
_cod_original_sg_symbol_H-M 'P 21/c'
_cod_database_code 4024022

loop_
_symmetry_equiv_pos_as_xyz
'x, y, z'
'-x, y+1/2, -z+1/2'
'-x, -y, -z'
'x, -y-1/2, z-1/2'

loop_
_atom_site_label
_atom_site_type_symbol
_atom_site_fract_x
_atom_site_fract_y
_atom_site_fract_z
_atom_site_U_iso_or_equiv
_atom_site_adp_type
_atom_site_occupancy
_atom_site_symmetry_multiplicity
_atom_site_calc_flag
_atom_site_refinement_flags
_atom_site_disorder_assembly
_atom_site_disorder_group
O1 O 1.03447(19) 0.73685(7) 0.2762(2) 0.0560(5) Uani 1 1 d . . .
O2 O 0.5388(2) 0.72032(9) 0.0278(2) 0.0783(6) Uani 1 1 d . . .
O3 O 0.55851(18) 0.83363(8) 0.0181(2) 0.0623(5) Uani 1 1 d . . .
C1 C 0.8795(3) 0.71853(11) 0.1977(3) 0.0529(6) Uani 1 1 d . . .
C2 C 0.7862(3) 0.77416(11) 0.1477(3) 0.0483(6) Uani 1 1 d . . .
C3 C 0.8906(3) 0.83327(11) 0.1983(3) 0.0490(6) Uani 1 1 d . . .
C4 C 1.0395(3) 0.80733(11) 0.2756(3) 0.0496(6) Uani 1 1 d . . .
C5 C 1.1733(3) 0.84617(12) 0.3425(3) 0.0576(6) Uani 1 1 d . . .
H5 H 1.2708 0.8261 0.3945 0.069 Uiso 1 1 calc R . .
C6 C 1.1574(3) 0.91625(12) 0.3296(3) 0.0600(7) Uani 1 1 d . . .
C7 C 1.0083(3) 0.94360(12) 0.2522(3) 0.0651(7) Uani 1 1 d . . .
H7 H 0.9982 0.9908 0.2439 0.078 Uiso 1 1 calc R . .
C8 C 0.8747(3) 0.90379(12) 0.1872(3) 0.0591(7) Uani 1 1 d . . .
H8 H 0.7762 0.9237 0.1371 0.071 Uiso 1 1 calc R . .
C9 C 0.6175(3) 0.77132(13) 0.0601(3) 0.0570(6) Uani 1 1 d . . .
C10 C 0.8494(3) 0.64439(11) 0.1851(3) 0.0656(7) Uani 1 1 d . . .
H10A H 0.9262 0.6242 0.1090 0.098 Uiso 1 1 calc R . .
H10B H 0.7367 0.6362 0.1356 0.098 Uiso 1 1 calc R . .
H10C H 0.8656 0.6245 0.3027 0.098 Uiso 1 1 calc R . .
C11 C 1.3015(3) 0.96217(14) 0.3957(4) 0.0868(9) Uani 1 1 d . . .
H11A H 1.3221 0.9945 0.3038 0.110 Uiso 1 1 calc R . .
H11B H 1.3999 0.9351 0.4242 0.110 Uiso 1 1 calc R . .
H11C H 1.2737 0.9861 0.5011 0.110 Uiso 1 1 calc R . .
C12 C 0.3913(3) 0.83681(14) -0.0725(4) 0.0711(8) Uani 1 1 d . . .
H12A H 0.3107 0.8178 0.0031 0.085 Uiso 1 1 calc R . .
H12B H 0.3860 0.8111 -0.1836 0.085 Uiso 1 1 calc R . .
C13 C 0.3539(4) 0.91024(16) -0.1102(4) 0.1029(11) Uani 1 1 d . . .
H13A H 0.3632 0.9354 0.0003 0.124 Uiso 1 1 calc R . .
H13B H 0.2422 0.9146 -0.1668 0.124 Uiso 1 1 calc R . .
H13C H 0.4321 0.9280 -0.1885 0.124 Uiso 1 1 calc R . .

loop_
_atom_site_aniso_label
_atom_site_aniso_U_11
_atom_site_aniso_U_22
_atom_site_aniso_U_33
_atom_site_aniso_U_23
_atom_site_aniso_U_13
_atom_site_aniso_U_12
O1 0.0542(10) 0.0404(10) 0.0723(11) 0.0018(7) -0.0005(8) 0.0053(7)
O2 0.0669(12) 0.0649(13) 0.1009(15) 0.0003(10) -0.0058(10) -0.0216(9)
O3 0.0493(9) 0.0604(12) 0.0751(12) 0.0022(9) -0.0062(8) -0.0005(8)
C1 0.0568(15) 0.0451(15) 0.0576(15) -0.0044(11) 0.0090(12) -0.0039(11)
C2 0.0484(13) 0.0451(14) 0.0513(14) 0.0006(11) 0.0045(11) -0.0020(11)
C3 0.0475(13) 0.0453(14) 0.0543(15) 0.0016(10) 0.0041(11) -0.0021(10)
C4 0.0483(14) 0.0421(13) 0.0583(15) 0.0007(11) 0.0036(11) 0.0031(11)
C5 0.0468(13) 0.0595(17) 0.0648(16) -0.0001(12) -0.0043(12) 0.0015(12)
C6 0.0583(15) 0.0504(16) 0.0700(17) 0.0002(12) -0.0012(13) -0.0096(12)
C7 0.0704(17) 0.0391(14) 0.0838(19) 0.0020(12) -0.0051(14) -0.0056(12)
C8 0.0563(15) 0.0466(15) 0.0724(18) 0.0037(12) -0.0066(13) 0.0056(11)
C9 0.0557(15) 0.0592(17) 0.0567(16) -0.0013(13) 0.0087(13) -0.0095(13)
C10 0.0732(16) 0.0421(15) 0.0817(19) -0.0014(12) 0.0073(14) -0.0037(12)
C11 0.0783(18) 0.0710(19) 0.108(2) -0.0066(17) -0.0092(17) -0.0259(15)
C12 0.0442(14) 0.089(2) 0.0784(19) -0.0014(15) -0.0017(13) 0.0042(13)
C13 0.078(2) 0.101(3) 0.126(3) 0.025(2) -0.0122(18) 0.0190(18)

loop_
_atom_type_symbol
_atom_type_description
_atom_type_scat_dispersion_real
_atom_type_scat_dispersion_imag
_atom_type_scat_source
C C 0.0033 0.0016 'International Tables Vol C Tables 4.2.6.8 and 6.1.1.4'
H H 0.0000 0.0000 'International Tables Vol C Tables 4.2.6.8 and 6.1.1.4'
O O 0.0106 0.0060 'International Tables Vol C Tables 4.2.6.8 and 6.1.1.4'

loop_
_geom_angle_atom_site_label_1
_geom_angle_atom_site_label_2
_geom_angle_atom_site_label_3
_geom_angle
_geom_angle_site_symmetry_1
_geom_angle_site_symmetry_3
_geom_angle_publ_flag
C1 O1 C4 106.59(16) . . ?
C9 O3 C12 116.29(19) . . ?
C2 C1 O1 111.34(18) . . ?
C2 C1 C10 133.7(2) . . ?
O1 C1 C10 114.9(2) . . ?
C1 C2 C9 124.3(2) . . ?
C1 C2 C3 106.07(19) . . ?
C9 C2 C3 129.6(2) . . ?
C4 C3 C8 117.6(2) . . ?
C4 C3 C2 105.8(2) . . ?
C8 C3 C2 136.6(2) . . ?
C5 C4 C3 124.7(2) . . ?
C5 C4 O1 125.1(2) . . ?
C3 C4 O1 110.22(19) . . ?
C4 C5 C6 117.5(2) . . ?
C4 C5 H5 121.3 . . ?
C6 C5 H5 121.3 . . ?
C5 C6 C7 118.9(2) . . ?
C5 C6 C11 120.3(2) . . ?
C7 C6 C11 120.7(2) . . ?
C8 C7 C6 122.8(2) . . ?
C8 C7 H7 118.6 . . ?
C6 C7 H7 118.6 . . ?
C7 C8 C3 118.5(2) . . ?
C7 C8 H8 120.7 . . ?
C3 C8 H8 120.7 . . ?
O2 C9 O3 123.1(2) . . ?
O2 C9 C2 125.3(2) . . ?
O3 C9 C2 111.6(2) . . ?
C1 C10 H10A 109.5 . . ?
C1 C10 H10B 109.5 . . ?
H10A C10 H10B 109.5 . . ?
C1 C10 H10C 109.5 . . ?
H10A C10 H10C 109.5 . . ?
H10B C10 H10C 109.5 . . ?
C6 C11 H11A 109.5 . . ?
C6 C11 H11B 109.5 . . ?
H11A C11 H11B 109.5 . . ?
C6 C11 H11C 109.5 . . ?
H11A C11 H11C 109.5 . . ?
H11B C11 H11C 109.5 . . ?
O3 C12 C13 107.0(2) . . ?
O3 C12 H12A 110.3 . . ?
C13 C12 H12A 110.3 . . ?
O3 C12 H12B 110.3 . . ?
C13 C12 H12B 110.3 . . ?
H12A C12 H12B 108.6 . . ?
C12 C13 H13A 109.5 . . ?
C12 C13 H13B 109.5 . . ?
H13A C13 H13B 109.5 . . ?
C12 C13 H13C 109.5 . . ?
H13A C13 H13C 109.5 . . ?
H13B C13 H13C 109.5 . . ?

loop_
_geom_bond_atom_site_label_1
_geom_bond_atom_site_label_2
_geom_bond_distance
_geom_bond_site_symmetry_2
_geom_bond_publ_flag
O1 C1 1.375(3) . ?
O1 C4 1.382(2) . ?
O2 C9 1.196(3) . ?
O3 C9 1.337(3) . ?
O3 C12 1.450(3) . ?
C1 C2 1.356(3) . ?
C1 C10 1.475(3) . ?
C2 C9 1.452(3) . ?
C2 C3 1.460(3) . ?
C3 C4 1.378(3) . ?
C3 C8 1.390(3) . ?
C4 C5 1.374(3) . ?
C5 C6 1.382(3) . ?
C5 H5 0.9300 . ?
C6 C7 1.389(3) . ?
C6 C11 1.513(3) . ?
C7 C8 1.379(3) . ?
C7 H7 0.9300 . ?
C8 H8 0.9300 . ?
C10 H10A 0.9600 . ?
C10 H10B 0.9600 . ?
C10 H10C 0.9600 . ?
C11 H11A 0.9600 . ?
C11 H11B 0.9600 . ?
C11 H11C 0.9600 . ?
C12 C13 1.492(3) . ?
C12 H12A 0.9700 . ?
C12 H12B 0.9700 . ?
C13 H13A 0.9600 . ?
C13 H13B 0.9600 . ?
C13 H13C 0.9600 . ?

loop_
_geom_hbond_atom_site_label_D
_geom_hbond_atom_site_label_H
_geom_hbond_atom_site_label_A
_geom_hbond_distance_DH
_geom_hbond_distance_HA
_geom_hbond_distance_DA
_geom_hbond_angle_DHA
_geom_hbond_site_symmetry_A
C5 H5 O2 0.93 2.46 3.391(3) 176.3 4_676

loop_
_geom_torsion_atom_site_label_1
_geom_torsion_atom_site_label_2
_geom_torsion_atom_site_label_3
_geom_torsion_atom_site_label_4
_geom_torsion
_geom_torsion_site_symmetry_1
_geom_torsion_site_symmetry_2
_geom_torsion_site_symmetry_3
_geom_torsion_site_symmetry_4
_geom_torsion_publ_flag
C4 O1 C1 C2 -0.1(2) . . . . ?
C4 O1 C1 C10 179.86(18) . . . . ?
O1 C1 C2 C9 179.6(2) . . . . ?
C10 C1 C2 C9 -0.4(4) . . . . ?
O1 C1 C2 C3 0.1(2) . . . . ?
C10 C1 C2 C3 -179.8(2) . . . . ?
C1 C2 C3 C4 -0.1(2) . . . . ?
C9 C2 C3 C4 -179.5(2) . . . . ?
C1 C2 C3 C8 -180.0(2) . . . . ?
C9 C2 C3 C8 0.6(4) . . . . ?
C8 C3 C4 C5 0.0(3) . . . . ?
C2 C3 C4 C5 -179.9(2) . . . . ?
C8 C3 C4 O1 179.92(18) . . . . ?
C2 C3 C4 O1 0.0(2) . . . . ?
C1 O1 C4 C5 179.9(2) . . . . ?
C1 O1 C4 C3 0.1(2) . . . . ?
C3 C4 C5 C6 -0.6(3) . . . . ?
O1 C4 C5 C6 179.5(2) . . . . ?
C4 C5 C6 C7 0.6(3) . . . . ?
C4 C5 C6 C11 -178.3(2) . . . . ?
C5 C6 C7 C8 -0.1(4) . . . . ?
C11 C6 C7 C8 178.8(2) . . . . ?
C6 C7 C8 C3 -0.6(4) . . . . ?
C4 C3 C8 C7 0.6(3) . . . . ?
C2 C3 C8 C7 -179.6(2) . . . . ?
C12 O3 C9 O2 -0.7(3) . . . . ?
C12 O3 C9 C2 179.15(19) . . . . ?
C1 C2 C9 O2 2.9(4) . . . . ?
C3 C2 C9 O2 -177.8(2) . . . . ?
C1 C2 C9 O3 -176.9(2) . . . . ?
C3 C2 C9 O3 2.4(3) . . . . ?
C9 O3 C12 C13 -178.5(2) . . . . ?

loop_
_cod_related_entry_id
_cod_related_entry_database
_cod_related_entry_code
1 ChemSpider 20573562
